data_2238692
loop_
_publ_author_name
'Sharmila, P.'
'Jagadeesan, G.'
'Raju, Rajesh'
'Raghavachary, Raghunathan'
'Aravindhan, S.'

_publ_section_title
;
 Methyl
 8-bromo-3-[1-(4-methoxyphenyl)-4-oxo-3-phenylazetidin-2-yl]-1-methyl-1,2,3,3a,4,9b-hexahydrochromeno[4,3-<i>b</i>]pyrrole-3a-carboxylate
;
_journal_coeditor_code ZS2268
_journal_issue 10
_journal_name_full 'Acta Crystallographica Section E'
_journal_page_first o1570
_journal_paper_doi 10.1107/S1600536813024963
_journal_volume 69
_journal_year 2013
_chemical_formula_iupac 'C30 H29 Br N2 O5'
_chemical_formula_moiety 'C30 H29 Br N2 O5'
_chemical_formula_sum 'C30 H29 Br N2 O5'
_chemical_formula_weight 577.46
_chemical_name_common
'Methyl 8-bromo-3-[1-(4-methoxyphenyl)-4-oxo-3-phenylazetidin-2-yl]-1-methyl-1,2,3,3a,4,9b-hexahydrochromeno[4,3-<i>b</i>]pyrrole-3a-carboxylate'
_space_group_IT_number 4
_symmetry_cell_setting monoclinic
_symmetry_space_group_name_Hall 'P 2yb'
_symmetry_space_group_name_H-M 'P 1 21 1'
_atom_sites_solution_hydrogens geom
_atom_sites_solution_primary direct
_atom_sites_solution_secondary difmap
_audit_creation_method SHELXL-97
_cell_angle_alpha 90.000
_cell_angle_beta 91.681(5)
_cell_angle_gamma 90.000
_cell_formula_units_Z 2
_cell_length_a 10.904(5)
_cell_length_b 10.765(5)
_cell_length_c 11.405(5)
_cell_measurement_reflns_used 8834
_cell_measurement_temperature 293(2)
_cell_measurement_theta_max 31.20
_cell_measurement_theta_min 2.05
_cell_volume 1338.2(11)
_computing_cell_refinement 'APEX2 and SAINT (Bruker, 2008)'
_computing_data_collection 'APEX2 (Bruker, 2008)'
_computing_data_reduction 'SAINT and XPREP (Bruker, 2008)'
_computing_molecular_graphics '<i>ORTEP-3 for Windows</i> (Farrugia, 2012)'
_computing_publication_material '<i>PLATON</i> (Spek, 2009)'
_computing_structure_refinement '<i>SHELXL97</i> (Sheldrick, 2008)'
_computing_structure_solution '<i>SHELXS97</i> (Sheldrick, 2008)'
_diffrn_ambient_temperature 293(2)
_diffrn_measured_fraction_theta_full 0.999
_diffrn_measured_fraction_theta_max 0.999
_diffrn_measurement_device_type 'Bruker Kappa APEXII CCD'
_diffrn_measurement_method '\w and \f scans'
_diffrn_radiation_monochromator graphite
_diffrn_radiation_source 'fine-focus sealed tube'
_diffrn_radiation_type MoK\a
_diffrn_radiation_wavelength 0.71073
_diffrn_reflns_av_R_equivalents 0.0368
_diffrn_reflns_av_sigmaI/netI 0.0465
_diffrn_reflns_limit_h_max 14
_diffrn_reflns_limit_h_min -14
_diffrn_reflns_limit_k_max 14
_diffrn_reflns_limit_k_min -12
_diffrn_reflns_limit_l_max 15
_diffrn_reflns_limit_l_min -15
_diffrn_reflns_number 28413
_diffrn_reflns_theta_full 28.62
_diffrn_reflns_theta_max 28.62
_diffrn_reflns_theta_min 2.55
_diffrn_standards_decay_% 0
_exptl_absorpt_coefficient_mu 1.579
_exptl_absorpt_correction_T_max 0.9831
_exptl_absorpt_correction_T_min 0.9790
_exptl_absorpt_correction_type multi-scan
_exptl_absorpt_process_details '(SADABS; Bruker 2008)'
_exptl_crystal_colour colourless
_exptl_crystal_density_diffrn 1.433
_exptl_crystal_density_method 'not measured'
_exptl_crystal_description block
_exptl_crystal_F_000 596
_exptl_crystal_size_max 0.25
_exptl_crystal_size_mid 0.20
_exptl_crystal_size_min 0.20
_refine_diff_density_max 0.418
_refine_diff_density_min -0.207
_refine_ls_abs_structure_details 'Flack (1983), 2910 Friedel pairs'
_refine_ls_abs_structure_Flack 0.006(5)
_refine_ls_extinction_method none
_refine_ls_goodness_of_fit_ref 0.960
_refine_ls_hydrogen_treatment constr
_refine_ls_matrix_type full
_refine_ls_number_parameters 343
_refine_ls_number_reflns 6511
_refine_ls_number_restraints 1
_refine_ls_restrained_S_all 0.960
_refine_ls_R_factor_all 0.0429
_refine_ls_R_factor_gt 0.0297
_refine_ls_shift/su_max 0.001
_refine_ls_shift/su_mean 0.000
_refine_ls_structure_factor_coef Fsqd
_refine_ls_weighting_details 'calc w=1/[\s^2^(Fo^2^)+(0.0292P)^2^] where P=(Fo^2^+2Fc^2^)/3'
_refine_ls_weighting_scheme calc
_refine_ls_wR_factor_gt 0.0617
_refine_ls_wR_factor_ref 0.0652
_reflns_number_gt 5355
_reflns_number_total 6511
_reflns_threshold_expression I>2\s(I)
_cod_data_source_file zs2268.cif
_cod_data_source_block I
_cod_original_sg_symbol_H-M 'P 21'
_cod_database_code 2238692

loop_
_symmetry_equiv_pos_as_xyz
'x, y, z'
'-x, y+1/2, -z'

loop_
_atom_site_type_symbol
_atom_site_label
_atom_site_fract_x
_atom_site_fract_y
_atom_site_fract_z
_atom_site_U_iso_or_equiv
_atom_site_adp_type
_atom_site_calc_flag
_atom_site_refinement_flags
_atom_site_occupancy
_atom_site_symmetry_multiplicity
Br Br 0.400982(17) 0.56044(2) 0.676638(19) 0.05395(8) Uani d . 1 1
O O1 0.31783(11) 0.04829(18) 1.46057(11) 0.0508(4) Uani d . 1 1
O O3 -0.04275(11) 0.10982(13) 1.05918(12) 0.0453(4) Uani d . 1 1
C C18 0.26814(15) 0.19721(18) 0.96769(15) 0.0300(4) Uani d . 1 1
H H18 0.2783 0.2600 1.0295 0.036 Uiso calc R 1 1
N N2 0.24186(14) -0.05496(15) 1.29243(13) 0.0346(4) Uani d . 1 1
C C19 0.15975(16) 0.11200(16) 0.99504(15) 0.0288(4) Uani d . 1 1
C C17 0.35296(16) 0.0409(2) 1.08186(17) 0.0460(5) Uani d . 1 1
H H17A 0.3798 0.0894 1.1495 0.055 Uiso calc R 1 1
H H17B 0.3987 -0.0364 1.0816 0.055 Uiso calc R 1 1
C C11 -0.00677(18) 0.12700(19) 1.39886(16) 0.0389(4) Uani d . 1 1
H H11 0.0019 0.0414 1.4062 0.047 Uiso calc R 1 1
O O5 0.08439(12) 0.12441(13) 0.79140(12) 0.0415(3) Uani d . 1 1
C C1 0.16563(17) 0.01715(17) 1.20853(15) 0.0322(4) Uani d . 1 1
H H1 0.0796 -0.0092 1.2090 0.039 Uiso calc R 1 1
C C10 0.08118(17) 0.19488(18) 1.34185(15) 0.0334(4) Uani d . 1 1
C C20 0.12485(17) 0.04159(18) 0.88268(15) 0.0352(4) Uani d . 1 1
H H20A 0.1953 -0.0050 0.8569 0.042 Uiso calc R 1 1
H H20B 0.0599 -0.0171 0.8986 0.042 Uiso calc R 1 1
N N1 0.37101(13) 0.11007(16) 0.97373(13) 0.0408(4) Uani d . 1 1
C C23 0.32095(15) 0.36424(19) 0.82176(15) 0.0342(4) Uani d . 1 1
H H23 0.3774 0.3968 0.8762 0.041 Uiso calc R 1 1
C C2 0.18887(17) 0.13190(18) 1.28871(17) 0.0349(4) Uani d . 1 1
H H2 0.2427 0.1922 1.2515 0.042 Uiso calc R 1 1
O O4 0.04486(13) 0.29512(13) 1.04029(15) 0.0551(4) Uani d . 1 1
C C7 0.34735(18) -0.4280(2) 1.28407(17) 0.0469(5) Uani d . 1 1
C C21 0.16422(17) 0.21901(17) 0.76857(16) 0.0332(4) Uani d . 1 1
C C27 0.04967(16) 0.18462(18) 1.03411(15) 0.0321(4) Uani d . 1 1
C C8 0.2427(2) -0.3891(2) 1.2253(2) 0.0476(5) Uani d . 1 1
H H8 0.1955 -0.4460 1.1823 0.057 Uiso calc R 1 1
C C22 0.25184(15) 0.25992(17) 0.85049(15) 0.0299(4) Uani d . 1 1
C C4 0.27709(16) -0.18125(18) 1.29142(15) 0.0340(4) Uani d . 1 1
C C13 -0.1218(2) 0.3116(3) 1.43409(19) 0.0557(6) Uani d . 1 1
H H13 -0.1902 0.3504 1.4642 0.067 Uiso calc R 1 1
C C3 0.26291(15) 0.0416(2) 1.36740(15) 0.0367(4) Uani d . 1 1
C C9 0.20708(18) -0.2667(2) 1.22956(18) 0.0415(5) Uani d . 1 1
H H9 0.1353 -0.2416 1.1904 0.050 Uiso calc R 1 1
C C14 -0.0354(2) 0.3795(2) 1.37900(18) 0.0562(6) Uani d . 1 1
H H14 -0.0446 0.4651 1.3718 0.067 Uiso calc R 1 1
O O2 0.37564(17) -0.55173(16) 1.27246(18) 0.0755(5) Uani d . 1 1
C C16 0.21506(16) 0.01548(18) 1.08484(16) 0.0348(4) Uani d . 1 1
H H16 0.2005 -0.0677 1.0523 0.042 Uiso calc R 1 1
C C25 0.22241(19) 0.3750(2) 0.63222(17) 0.0424(5) Uani d . 1 1
H H25 0.2147 0.4121 0.5587 0.051 Uiso calc R 1 1
C C15 0.0665(2) 0.3214(2) 1.33349(17) 0.0453(5) Uani d . 1 1
H H15 0.1256 0.3688 1.2969 0.054 Uiso calc R 1 1
C C26 0.1497(2) 0.2749(2) 0.66016(17) 0.0456(5) Uani d . 1 1
H H26 0.0911 0.2453 0.6062 0.055 Uiso calc R 1 1
C C12 -0.10739(19) 0.1852(2) 1.44493(18) 0.0488(5) Uani d . 1 1
H H12 -0.1657 0.1387 1.4835 0.059 Uiso calc R 1 1
C C6 0.4169(2) -0.3436(2) 1.34782(19) 0.0480(5) Uani d . 1 1
H H6 0.4871 -0.3699 1.3889 0.058 Uiso calc R 1 1
C C5 0.38299(18) -0.2206(2) 1.35108(18) 0.0414(5) Uani d . 1 1
H H5 0.4310 -0.1637 1.3932 0.050 Uiso calc R 1 1
C C24 0.30595(17) 0.41881(18) 0.71383(17) 0.0363(4) Uani d . 1 1
C C30 0.4857(4) -0.5944(3) 1.3249(4) 0.1324(18) Uani d . 1 1
H H30A 0.4940 -0.6819 1.3109 0.199 Uiso calc R 1 1
H H30B 0.4850 -0.5793 1.4078 0.199 Uiso calc R 1 1
H H30C 0.5535 -0.5512 1.2918 0.199 Uiso calc R 1 1
C C28 -0.15281(18) 0.1671(2) 1.1007(2) 0.0540(6) Uani d . 1 1
H H28A -0.2127 0.1041 1.1157 0.081 Uiso calc R 1 1
H H28B -0.1850 0.2235 1.0423 0.081 Uiso calc R 1 1
H H28C -0.1340 0.2119 1.1718 0.081 Uiso calc R 1 1
C C29 0.49131(19) 0.1676(3) 0.9721(2) 0.0615(7) Uani d . 1 1
H H29A 0.4995 0.2127 0.9002 0.092 Uiso calc R 1 1
H H29B 0.5534 0.1045 0.9780 0.092 Uiso calc R 1 1
H H29C 0.5006 0.2237 1.0372 0.092 Uiso calc R 1 1

loop_
_atom_site_aniso_label
_atom_site_aniso_U_11
_atom_site_aniso_U_22
_atom_site_aniso_U_33
_atom_site_aniso_U_12
_atom_site_aniso_U_13
_atom_site_aniso_U_23
Br 0.04262(11) 0.05682(14) 0.06218(14) -0.01288(11) -0.00226(8) 0.02366(12)
O1 0.0458(7) 0.0643(11) 0.0415(7) 0.0033(9) -0.0118(6) -0.0051(8)
O3 0.0307(7) 0.0432(8) 0.0623(9) -0.0010(6) 0.0053(6) 0.0079(7)
C18 0.0282(9) 0.0361(10) 0.0254(9) 0.0008(7) -0.0022(7) 0.0006(7)
N2 0.0394(9) 0.0372(9) 0.0269(8) 0.0017(7) -0.0042(7) 0.0046(7)
C19 0.0321(9) 0.0270(8) 0.0273(9) 0.0027(7) 0.0005(7) 0.0026(7)
C17 0.0363(9) 0.0596(16) 0.0423(10) 0.0153(10) 0.0049(8) 0.0145(11)
C11 0.0426(11) 0.0362(10) 0.0378(11) -0.0026(9) 0.0016(9) -0.0025(8)
O5 0.0512(8) 0.0370(8) 0.0354(7) -0.0124(6) -0.0145(6) 0.0052(6)
C1 0.0332(9) 0.0333(10) 0.0299(9) 0.0024(7) -0.0002(7) 0.0061(7)
C10 0.0394(10) 0.0340(10) 0.0264(9) -0.0004(8) -0.0040(8) -0.0015(7)
C20 0.0440(10) 0.0283(11) 0.0330(9) -0.0001(8) -0.0034(7) 0.0024(8)
N1 0.0316(8) 0.0588(11) 0.0324(8) 0.0110(7) 0.0052(7) 0.0111(7)
C23 0.0284(9) 0.0430(11) 0.0309(9) -0.0042(8) -0.0035(7) 0.0012(8)
C2 0.0336(10) 0.0371(11) 0.0340(10) -0.0033(8) 0.0022(8) 0.0023(8)
O4 0.0498(9) 0.0317(9) 0.0850(12) 0.0077(6) 0.0228(8) 0.0021(8)
C7 0.0531(11) 0.0383(11) 0.0492(11) 0.0043(12) 0.0001(9) 0.0079(11)
C21 0.0370(10) 0.0316(10) 0.0309(10) -0.0014(8) -0.0029(8) 0.0007(8)
C27 0.0327(10) 0.0354(11) 0.0282(9) 0.0014(8) 0.0008(7) 0.0053(8)
C8 0.0491(12) 0.0418(12) 0.0516(13) -0.0047(9) -0.0031(10) 0.0038(10)
C22 0.0288(9) 0.0337(10) 0.0272(9) 0.0016(7) -0.0005(7) -0.0010(7)
C4 0.0354(10) 0.0376(11) 0.0291(9) 0.0013(8) 0.0027(8) 0.0094(8)
C13 0.0561(14) 0.0730(18) 0.0377(12) 0.0260(12) -0.0030(10) -0.0154(12)
C3 0.0309(8) 0.0443(13) 0.0350(9) -0.0008(9) 0.0035(7) 0.0034(9)
C9 0.0370(10) 0.0392(11) 0.0478(12) -0.0001(9) -0.0059(9) 0.0113(9)
C14 0.0914(18) 0.0418(13) 0.0351(11) 0.0229(12) -0.0043(12) -0.0045(10)
O2 0.0852(13) 0.0409(10) 0.0990(15) 0.0164(9) -0.0241(11) -0.0022(10)
C16 0.0384(10) 0.0344(10) 0.0318(9) 0.0091(7) 0.0022(8) 0.0023(7)
C25 0.0528(12) 0.0413(11) 0.0325(10) 0.0003(9) -0.0065(9) 0.0095(9)
C15 0.0664(13) 0.0359(11) 0.0336(10) 0.0012(10) 0.0012(10) 0.0011(8)
C26 0.0568(13) 0.0434(12) 0.0357(11) -0.0075(10) -0.0177(9) 0.0023(9)
C12 0.0403(11) 0.0644(16) 0.0419(12) -0.0023(10) 0.0018(9) -0.0107(11)
C6 0.0474(12) 0.0491(13) 0.0470(12) 0.0131(10) -0.0074(10) 0.0063(10)
C5 0.0407(11) 0.0453(12) 0.0379(11) -0.0002(9) -0.0040(8) 0.0042(9)
C24 0.0318(10) 0.0358(11) 0.0415(11) -0.0011(8) 0.0032(8) 0.0070(8)
C30 0.150(4) 0.070(2) 0.173(4) 0.060(2) -0.077(3) -0.026(3)
C28 0.0317(11) 0.0705(16) 0.0601(14) 0.0056(10) 0.0089(10) 0.0124(12)
C29 0.0323(11) 0.098(2) 0.0544(14) 0.0065(12) 0.0057(10) 0.0240(14)

loop_
_atom_type_symbol
_atom_type_description
_atom_type_scat_dispersion_real
_atom_type_scat_dispersion_imag
_atom_type_scat_source
C C 0.0033 0.0016 'International Tables Vol C Tables 4.2.6.8 and 6.1.1.4'
H H 0.0000 0.0000 'International Tables Vol C Tables 4.2.6.8 and 6.1.1.4'
N N 0.0061 0.0033 'International Tables Vol C Tables 4.2.6.8 and 6.1.1.4'
O O 0.0106 0.0060 'International Tables Vol C Tables 4.2.6.8 and 6.1.1.4'
Br Br -0.2901 2.4595 'International Tables Vol C Tables 4.2.6.8 and 6.1.1.4'

loop_
_geom_angle_atom_site_label_1
_geom_angle_atom_site_label_2
_geom_angle_atom_site_label_3
_geom_angle
C27 O3 C28 117.11(17)
N1 C18 C22 113.60(14)
N1 C18 C19 101.61(15)
C22 C18 C19 112.16(14)
N1 C18 H18 109.7
C22 C18 H18 109.7
C19 C18 H18 109.7
C3 N2 C4 134.35(16)
C3 N2 C1 95.01(15)
C4 N2 C1 130.64(16)
C27 C19 C20 108.89(15)
C27 C19 C18 111.95(15)
C20 C19 C18 107.48(14)
C27 C19 C16 116.38(14)
C20 C19 C16 107.51(15)
C18 C19 C16 104.19(14)
N1 C17 C16 105.50(15)
N1 C17 H17A 110.6
C16 C17 H17A 110.6
N1 C17 H17B 110.6
C16 C17 H17B 110.6
H17A C17 H17B 108.8
C12 C11 C10 120.6(2)
C12 C11 H11 119.7
C10 C11 H11 119.7
C21 O5 C20 114.68(14)
N2 C1 C16 112.79(15)
N2 C1 C2 87.56(14)
C16 C1 C2 119.87(15)
N2 C1 H1 111.5
C16 C1 H1 111.5
C2 C1 H1 111.5
C15 C10 C11 118.39(19)
C15 C10 C2 120.73(18)
C11 C10 C2 120.88(18)
O5 C20 C19 111.42(16)
O5 C20 H20A 109.3
C19 C20 H20A 109.3
O5 C20 H20B 109.3
C19 C20 H20B 109.3
H20A C20 H20B 108.0
C29 N1 C17 111.89(16)
C29 N1 C18 114.70(18)
C17 N1 C18 104.17(13)
C24 C23 C22 120.31(16)
C24 C23 H23 119.8
C22 C23 H23 119.8
C10 C2 C3 117.03(15)
C10 C2 C1 118.78(16)
C3 C2 C1 85.10(15)
C10 C2 H2 111.2
C3 C2 H2 111.2
C1 C2 H2 111.2
O2 C7 C8 115.7(2)
O2 C7 C6 124.6(2)
C8 C7 C6 119.6(2)
O5 C21 C26 115.94(16)
O5 C21 C22 122.46(16)
C26 C21 C22 121.56(17)
O4 C27 O3 123.86(17)
O4 C27 C19 124.76(17)
O3 C27 C19 111.37(17)
C7 C8 C9 120.4(2)
C7 C8 H8 119.8
C9 C8 H8 119.8
C21 C22 C23 117.56(16)
C21 C22 C18 121.13(16)
C23 C22 C18 121.27(15)
C9 C4 C5 119.19(19)
C9 C4 N2 120.04(17)
C5 C4 N2 120.76(18)
C14 C13 C12 119.6(2)
C14 C13 H13 120.2
C12 C13 H13 120.2
O1 C3 N2 132.0(2)
O1 C3 C2 135.7(2)
N2 C3 C2 92.30(15)
C8 C9 C4 120.37(19)
C8 C9 H9 119.8
C4 C9 H9 119.8
C13 C14 C15 120.2(2)
C13 C14 H14 119.9
C15 C14 H14 119.9
C7 O2 C30 117.9(2)
C1 C16 C17 113.12(16)
C1 C16 C19 117.20(15)
C17 C16 C19 103.09(15)
C1 C16 H16 107.7
C17 C16 H16 107.7
C19 C16 H16 107.7
C24 C25 C26 119.22(18)
C24 C25 H25 120.4
C26 C25 H25 120.4
C10 C15 C14 120.8(2)
C10 C15 H15 119.6
C14 C15 H15 119.6
C25 C26 C21 119.68(19)
C25 C26 H26 120.2
C21 C26 H26 120.2
C13 C12 C11 120.3(2)
C13 C12 H12 119.8
C11 C12 H12 119.8
C5 C6 C7 120.3(2)
C5 C6 H6 119.8
C7 C6 H6 119.8
C6 C5 C4 120.02(19)
C6 C5 H5 120.0
C4 C5 H5 120.0
C25 C24 C23 121.57(18)
C25 C24 Br 118.84(15)
C23 C24 Br 119.59(14)
O2 C30 H30A 109.5
O2 C30 H30B 109.5
H30A C30 H30B 109.5
O2 C30 H30C 109.5
H30A C30 H30C 109.5
H30B C30 H30C 109.5
O3 C28 H28A 109.5
O3 C28 H28B 109.5
H28A C28 H28B 109.5
O3 C28 H28C 109.5
H28A C28 H28C 109.5
H28B C28 H28C 109.5
N1 C29 H29A 109.5
N1 C29 H29B 109.5
H29A C29 H29B 109.5
N1 C29 H29C 109.5
H29A C29 H29C 109.5
H29B C29 H29C 109.5

loop_
_geom_bond_atom_site_label_1
_geom_bond_atom_site_label_2
_geom_bond_distance
Br C24 1.898(2)
O1 C3 1.206(2)
O3 C27 1.328(2)
O3 C28 1.442(2)
C18 N1 1.462(2)
C18 C22 1.503(2)
C18 C19 1.535(3)
C18 H18 0.9800
N2 C3 1.361(3)
N2 C4 1.413(3)
N2 C1 1.471(2)
C19 C27 1.511(3)
C19 C20 1.527(3)
C19 C16 1.567(3)
C17 N1 1.459(2)
C17 C16 1.530(3)
C17 H17A 0.9700
C17 H17B 0.9700
C11 C12 1.381(3)
C11 C10 1.383(3)
C11 H11 0.9300
O5 C21 1.370(2)
O5 C20 1.431(2)
C1 C16 1.525(3)
C1 C2 1.553(3)
C1 H1 0.9800
C10 C15 1.375(3)
C10 C2 1.499(3)
C20 H20A 0.9700
C20 H20B 0.9700
N1 C29 1.451(3)
C23 C24 1.369(3)
C23 C22 1.397(3)
C23 H23 0.9300
C2 C3 1.536(3)
C2 H2 0.9800
O4 C27 1.193(2)
C7 O2 1.375(3)
C7 C8 1.371(3)
C7 C6 1.377(3)
C21 C26 1.380(3)
C21 C22 1.388(3)
C8 C9 1.375(3)
C8 H8 0.9300
C4 C9 1.377(3)
C4 C5 1.389(3)
C13 C14 1.361(4)
C13 C12 1.374(4)
C13 H13 0.9300
C9 H9 0.9300
C14 C15 1.389(3)
C14 H14 0.9300
O2 C30 1.403(4)
C16 H16 0.9800
C25 C24 1.367(3)
C25 C26 1.381(3)
C25 H25 0.9300
C15 H15 0.9300
C26 H26 0.9300
C12 H12 0.9300
C6 C5 1.376(3)
C6 H6 0.9300
C5 H5 0.9300
C30 H30A 0.9600
C30 H30B 0.9600
C30 H30C 0.9600
C28 H28A 0.9600
C28 H28B 0.9600
C28 H28C 0.9600
C29 H29A 0.9600
C29 H29B 0.9600
C29 H29C 0.9600

loop_
_geom_hbond_atom_site_label_D
_geom_hbond_atom_site_label_H
_geom_hbond_atom_site_label_A
_geom_hbond_site_symmetry_A
_geom_hbond_distance_DH
_geom_hbond_distance_HA
_geom_hbond_distance_DA
_geom_hbond_angle_DHA
C20 H20B O4 2_547 0.97 2.43 3.366(3) 161
C14 H14 O5 2_557 0.93 2.56 3.309(3) 138

loop_
_geom_torsion_atom_site_label_1
_geom_torsion_atom_site_label_2
_geom_torsion_atom_site_label_3
_geom_torsion_atom_site_label_4
_geom_torsion
N1 C18 C19 C27 160.79(14)
C22 C18 C19 C27 -77.54(19)
N1 C18 C19 C20 -79.68(16)
C22 C18 C19 C20 41.99(19)
N1 C18 C19 C16 34.21(16)
C22 C18 C19 C16 155.88(14)
C3 N2 C1 C16 122.88(16)
C4 N2 C1 C16 -57.6(2)
C3 N2 C1 C2 1.36(14)
C4 N2 C1 C2 -179.14(18)
C12 C11 C10 C15 0.7(3)
C12 C11 C10 C2 -178.30(19)
C21 O5 C20 C19 53.2(2)
C27 C19 C20 O5 58.75(18)
C18 C19 C20 O5 -62.71(18)
C16 C19 C20 O5 -174.35(13)
C16 C17 N1 C29 165.70(18)
C16 C17 N1 C18 41.2(2)
C22 C18 N1 C29 69.9(2)
C19 C18 N1 C29 -169.48(16)
C22 C18 N1 C17 -167.51(16)
C19 C18 N1 C17 -46.84(18)
C15 C10 C2 C3 130.1(2)
C11 C10 C2 C3 -50.9(3)
C15 C10 C2 C1 -130.03(19)
C11 C10 C2 C1 49.0(2)
N2 C1 C2 C10 -119.46(17)
C16 C1 C2 C10 125.54(18)
N2 C1 C2 C3 -1.21(12)
C16 C1 C2 C3 -116.21(17)
C20 O5 C21 C26 159.63(18)
C20 O5 C21 C22 -22.6(2)
C28 O3 C27 O4 -2.6(3)
C28 O3 C27 C19 178.39(16)
C20 C19 C27 O4 -116.7(2)
C18 C19 C27 O4 2.0(3)
C16 C19 C27 O4 121.6(2)
C20 C19 C27 O3 62.25(19)
C18 C19 C27 O3 -179.05(15)
C16 C19 C27 O3 -59.4(2)
O2 C7 C8 C9 -178.98(19)
C6 C7 C8 C9 0.1(3)
O5 C21 C22 C23 -174.34(16)
C26 C21 C22 C23 3.3(3)
O5 C21 C22 C18 3.3(3)
C26 C21 C22 C18 -179.12(19)
C24 C23 C22 C21 -3.4(3)
C24 C23 C22 C18 179.01(17)
N1 C18 C22 C21 99.8(2)
C19 C18 C22 C21 -14.8(2)
N1 C18 C22 C23 -82.7(2)
C19 C18 C22 C23 162.77(16)
C3 N2 C4 C9 155.5(2)
C1 N2 C4 C9 -23.8(3)
C3 N2 C4 C5 -25.4(3)
C1 N2 C4 C5 155.29(18)
C4 N2 C3 O1 -2.0(3)
C1 N2 C3 O1 177.5(2)
C4 N2 C3 C2 179.15(19)
C1 N2 C3 C2 -1.38(14)
C10 C2 C3 O1 -57.5(3)
C1 C2 C3 O1 -177.5(2)
C10 C2 C3 N2 121.22(17)
C1 C2 C3 N2 1.30(13)
C7 C8 C9 C4 1.0(3)
C5 C4 C9 C8 -1.1(3)
N2 C4 C9 C8 178.07(18)
C12 C13 C14 C15 0.3(3)
C8 C7 O2 C30 176.1(3)
C6 C7 O2 C30 -2.9(4)
N2 C1 C16 C17 -46.8(2)
C2 C1 C16 C17 54.0(2)
N2 C1 C16 C19 -166.55(15)
C2 C1 C16 C19 -65.7(2)
N1 C17 C16 C1 -145.59(17)
N1 C17 C16 C19 -18.0(2)
C27 C19 C16 C1 -8.8(2)
C20 C19 C16 C1 -131.17(17)
C18 C19 C16 C1 114.96(17)
C27 C19 C16 C17 -133.75(17)
C20 C19 C16 C17 103.88(17)
C18 C19 C16 C17 -9.99(18)
C11 C10 C15 C14 -1.3(3)
C2 C10 C15 C14 177.70(18)
C13 C14 C15 C10 0.8(3)
C24 C25 C26 C21 -1.5(3)
O5 C21 C26 C25 176.88(19)
C22 C21 C26 C25 -0.9(3)
C14 C13 C12 C11 -0.9(3)
C10 C11 C12 C13 0.4(3)
O2 C7 C6 C5 177.9(2)
C8 C7 C6 C5 -1.1(3)
C7 C6 C5 C4 1.0(3)
C9 C4 C5 C6 0.1(3)
N2 C4 C5 C6 -179.07(18)
C26 C25 C24 C23 1.4(3)
C26 C25 C24 Br -177.57(16)
C22 C23 C24 C25 1.1(3)
C22 C23 C24 Br -179.94(14)
